data_9007755
loop_
_publ_author_name
'Muller, V. U.'
'Krug, V.'

_publ_section_title
;
 Tetraethylammoniumiodid-germaniumtetraiodid(1/2), eine strukture mit einem
 von acht iodatomen koordinierten iodidion
;
_journal_name_full 'Acta Crystallographica, Section C'
_journal_page_first 523
_journal_page_last 525
_journal_paper_doi 10.1107/S0108270189008371
_journal_volume 46
_journal_year 1990
_chemical_formula_structural N(C2H5)4I.2GeI4
_chemical_formula_sum 'C8 Ge2 I9 N'
_space_group_IT_number 15
_symmetry_space_group_name_Hall '-C 2yc'
_symmetry_space_group_name_H-M 'C 1 2/c 1'
_cell_angle_alpha 90
_cell_angle_beta 108.87
_cell_angle_gamma 90
_cell_length_a 17.953
_cell_length_b 9.990
_cell_length_c 17.509
_cell_formula_units_Z 4
_cell_volume 2971.474
_database_code_amcsd 0010115
_exptl_crystal_density_diffrn 3.124
_cod_original_formula_sum 'Ge2 I9 N C8'
_cod_database_code 9007755
_amcsd_formula_title N(C2H5)4I.2GeI4

loop_
_space_group_symop_operation_xyz
x,y,z
1/2+x,1/2+y,z
x,-y,1/2+z
1/2+x,1/2-y,1/2+z
-x,y,1/2-z
1/2-x,1/2+y,1/2-z
-x,-y,-z
1/2-x,1/2-y,-z

loop_
_atom_site_label
_atom_site_fract_x
_atom_site_fract_y
_atom_site_fract_z
_atom_site_occupancy
_atom_site_U_iso_or_equiv
Ge 0.13010 0.22770 0.12450 1.00000 0.04820
I1 0.00000 0.72240 0.25000 1.00000 0.04570
I2 0.07460 0.42050 0.18110 1.00000 0.07600
I3 0.06940 0.01370 0.15260 1.00000 0.07940
I4 0.09774 0.26020 -0.02551 1.00000 0.07170
I5 0.27719 0.21700 0.18910 1.00000 0.08310
N 0.25000 0.25000 0.50000 1.00000 0.05500
C1 0.29600 0.28500 0.44100 0.50000 0.08000
C2 0.17900 0.35100 0.46700 0.50000 0.08000
C3 0.37700 0.18800 0.47300 1.00000 0.15000
C4 0.21200 0.10400 0.46700 0.50000 0.09000
C5 0.28700 0.22700 0.58400 0.50000 0.10000
C6 0.17200 0.10700 0.38100 1.00000 0.14000

loop_
_cod_related_entry_id
_cod_related_entry_database
_cod_related_entry_code
1 AMCSD 0010115
